data_7131301
loop_
_publ_author_name
'Dickmann, Catherine G Fitzgerald'
'McDonald, Alexander F.'
'Huynh, Nhi'
'Rigopoulos, Angela'
'Liu, Zhanqi'
'Guo, Nancy'
'Osellame, Laura D.'
'Gorman, Michael A.'
'Parker, Michael W.'
'Gan, Hui K.'
'Scott, Andrew M.'
'Ackermann, Uwe'
'Burvenich, Ingrid J. G.'
'White, Jonathan M.'

_publ_section_title
;
 Bromodomain and extraterminal protein-targeted probe enables tumour
 visualisation <i>in vivo</i> using positron emission tomography.
;
_journal_issue 21
_journal_name_full 'Chemical communications (Cambridge, England)'
_journal_page_first 3126
_journal_page_last 3129
_journal_paper_doi 10.1039/d2cc04813b
_journal_volume 59
_journal_year 2023
_chemical_formula_sum 'C22 H25 F N4 O6 S'
_chemical_formula_weight 492.52
_space_group_crystal_system monoclinic
_space_group_IT_number 14
_space_group_name_Hall '-P 2ybc'
_space_group_name_H-M_alt 'P 1 21/c 1'
_atom_sites_solution_hydrogens mixed
_audit_creation_method SHELXL-2018/3
_audit_update_record
;
2022-08-23 deposited with the CCDC.	2023-02-01 downloaded from the CCDC.
;
_cell_angle_alpha 90
_cell_angle_beta 91.220(10)
_cell_angle_gamma 90
_cell_formula_units_Z 4
_cell_length_a 4.9614(5)
_cell_length_b 19.3463(15)
_cell_length_c 24.007(2)
_cell_measurement_reflns_used 800
_cell_measurement_temperature 100.00(10)
_cell_measurement_theta_max 53.6370
_cell_measurement_theta_min 2.9260
_cell_volume 2303.8(4)
_computing_cell_refinement 'CrysAlisPro 1.171.40.53 (Rigaku OD, 2019)'
_computing_data_collection 'CrysAlisPro 1.171.40.53 (Rigaku OD, 2019)'
_computing_data_reduction 'CrysAlisPro 1.171.40.53 (Rigaku OD, 2019)'
_computing_structure_refinement 'SHELXL-2018/3 (Sheldrick, 2018)'
_diffrn_ambient_environment N~2~
_diffrn_ambient_temperature 100.00(10)
_diffrn_detector 'CCD plate'
_diffrn_detector_type HyPix
_diffrn_measured_fraction_theta_full 0.942
_diffrn_measured_fraction_theta_max 0.920
_diffrn_measurement_device 'four-circle diffractometer'
_diffrn_measurement_device_type 'XtaLAB Synergy, Dualflex, HyPix'
_diffrn_measurement_method '\w scans'
_diffrn_radiation_monochromator mirror
_diffrn_radiation_probe x-ray
_diffrn_radiation_type 'Cu K\a'
_diffrn_radiation_wavelength 1.54184
_diffrn_reflns_av_R_equivalents 0.1148
_diffrn_reflns_av_unetI/netI 0.1389
_diffrn_reflns_Laue_measured_fraction_full 0.942
_diffrn_reflns_Laue_measured_fraction_max 0.920
_diffrn_reflns_limit_h_max 5
_diffrn_reflns_limit_h_min -6
_diffrn_reflns_limit_k_max 22
_diffrn_reflns_limit_k_min -22
_diffrn_reflns_limit_l_max 24
_diffrn_reflns_limit_l_min -28
_diffrn_reflns_number 9311
_diffrn_reflns_point_group_measured_fraction_full 0.942
_diffrn_reflns_point_group_measured_fraction_max 0.920
_diffrn_reflns_theta_full 67.684
_diffrn_reflns_theta_max 68.964
_diffrn_reflns_theta_min 2.934
_diffrn_source 'micro-focus sealed X-ray tube'
_diffrn_source_type 'PhotonJet (Cu) X-ray Source'
_exptl_absorpt_coefficient_mu 1.732
_exptl_absorpt_correction_T_max 1.00000
_exptl_absorpt_correction_T_min 0.31987
_exptl_absorpt_correction_type multi-scan
_exptl_absorpt_process_details
;
CrysAlisPro 1.171.40.53 (Rigaku Oxford Diffraction, 2019)
Empirical absorption correction using spherical harmonics,
 implemented in SCALE3 ABSPACK scaling algorithm.
;
_exptl_crystal_colour colourless
_exptl_crystal_density_diffrn 1.420
_exptl_crystal_description needle
_exptl_crystal_F_000 1032
_exptl_crystal_size_max 0.3
_exptl_crystal_size_mid 0.01
_exptl_crystal_size_min 0.01
_refine_diff_density_max 0.377
_refine_diff_density_min -0.387
_refine_diff_density_rms 0.078
_refine_ls_extinction_method none
_refine_ls_goodness_of_fit_ref 1.146
_refine_ls_hydrogen_treatment mixed
_refine_ls_matrix_type full
_refine_ls_number_parameters 322
_refine_ls_number_reflns 3911
_refine_ls_number_restraints 4
_refine_ls_restrained_S_all 1.146
_refine_ls_R_factor_all 0.1739
_refine_ls_R_factor_gt 0.1084
_refine_ls_shift/su_max 0.002
_refine_ls_shift/su_mean 0.000
_refine_ls_structure_factor_coef Fsqd
_refine_ls_weighting_details 'w=1/[\s^2^(Fo^2^)+(0.0759P)^2^+4.1114P] where P=(Fo^2^+2Fc^2^)/3'
_refine_ls_weighting_scheme calc
_refine_ls_wR_factor_gt 0.2133
_refine_ls_wR_factor_ref 0.2404
_reflns_Friedel_coverage 0.000
_reflns_number_gt 2459
_reflns_number_total 3911
_reflns_threshold_expression 'I > 2\s(I)'
_cod_data_source_file d2cc04813b2.cif
_cod_data_source_block bipet1
_cod_depositor_comments 'Adding full bibliography for 7131301--7131303.cif.'
_cod_original_sg_symbol_H-M 'P 21/c'
_cod_database_code 7131301
_shelx_shelxl_version_number 2018/3
_chemical_oxdiff_usercomment 'From Catherine's Click sample 1'
_shelx_space_group_comment
;
The symmetry employed for this shelxl refinement is uniquely defined
by the following loop, which should always be used as a source of
symmetry information in preference to the above space-group names.
They are only intended as comments.
;
_oxdiff_exptl_absorpt_empirical_full_min 0.305
_oxdiff_exptl_absorpt_empirical_full_max 2.264
_oxdiff_exptl_absorpt_empirical_details
;
Empirical correction (ABSPACK) includes:
- Absorption correction using spherical harmonics
- Frame scaling
;

loop_
_space_group_symop_operation_xyz
'x, y, z'
'-x, y+1/2, -z+1/2'
'-x, -y, -z'
'x, -y-1/2, z-1/2'

loop_
_atom_site_label
_atom_site_type_symbol
_atom_site_fract_x
_atom_site_fract_y
_atom_site_fract_z
_atom_site_U_iso_or_equiv
_atom_site_adp_type
_atom_site_occupancy
_atom_site_site_symmetry_order
_atom_site_calc_flag
_atom_site_refinement_flags_posn
_atom_site_refinement_flags_adp
_atom_site_refinement_flags_occupancy
_atom_site_disorder_assembly
_atom_site_disorder_group
C22 C -0.0190(15) 0.1351(4) 0.7390(3) 0.0418(19) Uani 1 1 d . . . . .
H22A H -0.128593 0.103211 0.716310 0.063 Uiso 1 1 calc R U . . .
H22B H -0.135522 0.170329 0.755217 0.063 Uiso 1 1 calc R U . . .
H22C H 0.073475 0.109344 0.768931 0.063 Uiso 1 1 calc R U . . .
C1 C 0.2258(14) 0.2395(3) 0.7088(3) 0.0307(16) Uani 1 1 d . . . . .
H1 H 0.125731 0.264226 0.735614 0.037 Uiso 1 1 calc R U . . .
C21 C 0.8454(18) 0.3649(4) 0.8136(4) 0.062(3) Uani 1 1 d . . . . .
H21A H 0.980544 0.398456 0.801678 0.093 Uiso 1 1 calc R U . . .
H21B H 0.934718 0.327524 0.834441 0.093 Uiso 1 1 calc R U . . .
H21C H 0.715428 0.387988 0.837551 0.093 Uiso 1 1 calc R U . . .
C2 C 0.4020(13) 0.2749(3) 0.6779(3) 0.0261(15) Uani 1 1 d . . . . .
C3 C 0.5466(12) 0.2369(3) 0.6357(3) 0.0244(15) Uani 1 1 d . . . . .
C4 C 0.5035(13) 0.1650(3) 0.6311(3) 0.0243(14) Uani 1 1 d . . . . .
C5 C 0.3146(13) 0.1287(3) 0.6654(3) 0.0258(15) Uani 1 1 d . . . . .
C6 C 0.6508(12) 0.1269(3) 0.5915(3) 0.0273(15) Uani 1 1 d . . . . .
H6 H 0.621783 0.078577 0.587834 0.033 Uiso 1 1 calc R U . . .
C7 C 0.8339(13) 0.1589(3) 0.5587(3) 0.0281(15) Uani 1 1 d . . . . .
H7 H 0.937001 0.132296 0.533578 0.034 Uiso 1 1 calc R U . . .
C8 C 0.8715(13) 0.2308(3) 0.5616(3) 0.0269(15) Uani 1 1 d . . . . .
C9 C 0.7291(13) 0.2691(3) 0.6003(3) 0.0259(15) Uani 1 1 d . . . . .
H9 H 0.756030 0.317675 0.602698 0.031 Uiso 1 1 calc R U . . .
C10 C 0.4242(12) 0.3521(3) 0.6857(3) 0.0258(15) Uani 1 1 d . . . . .
C11 C 0.5712(14) 0.3806(3) 0.7298(3) 0.0317(16) Uani 1 1 d . . . . .
C12 C 0.5736(14) 0.4525(3) 0.7383(3) 0.0334(17) Uani 1 1 d . . . . .
H12 H 0.669848 0.471983 0.769174 0.040 Uiso 1 1 calc R U . . .
C13 C 0.4347(14) 0.4940(3) 0.7015(3) 0.0330(17) Uani 1 1 d . . . . .
H13 H 0.441633 0.542723 0.706244 0.040 Uiso 1 1 calc R U . . .
C14 C 0.2837(14) 0.4666(3) 0.6573(3) 0.0328(17) Uani 1 1 d . . . . .
C15 C 0.2818(13) 0.3945(3) 0.6496(3) 0.0292(16) Uani 1 1 d . . . . .
H15 H 0.181811 0.374937 0.619303 0.035 Uiso 1 1 calc R U . . .
C16 C 0.2759(14) 0.5192(4) 0.5489(3) 0.0352(17) Uani 1 1 d . . . . .
H16A H 0.289718 0.471882 0.534603 0.053 Uiso 1 1 calc R U . . .
H16B H 0.457134 0.537838 0.555883 0.053 Uiso 1 1 calc R U . . .
H16C H 0.180750 0.548094 0.521285 0.053 Uiso 1 1 calc R U . . .
C17 C 1.0629(13) 0.2631(3) 0.5247(3) 0.0257(15) Uani 1 1 d . . . . .
C18 C 1.2319(13) 0.2335(3) 0.4861(3) 0.0312(16) Uani 1 1 d . . . . .
H18 H 1.250124 0.185794 0.477439 0.037 Uiso 1 1 calc R U . . .
C19 C 1.5629(15) 0.2848(3) 0.4192(3) 0.0391(18) Uani 1 1 d . . . . .
H19A H 1.635998 0.237423 0.415857 0.047 Uiso 1 1 calc R U . . .
H19B H 1.714298 0.316334 0.428638 0.047 Uiso 1 1 calc R U . . .
C20 C 1.4348(16) 0.3061(4) 0.3654(3) 0.046(2) Uani 1 1 d . . . . .
H20A H 1.355631 0.352818 0.369057 0.056 Uiso 1 1 calc R U . . .
H20B H 1.572337 0.307881 0.336126 0.056 Uiso 1 1 calc R U . . .
F1 F 1.2346(12) 0.2591(3) 0.3503(2) 0.0767(17) Uani 1 1 d . . . . .
N1 N 0.1817(10) 0.1686(3) 0.7038(2) 0.0272(13) Uani 1 1 d . . . . .
N2 N 1.1020(12) 0.3340(3) 0.5225(2) 0.0354(14) Uani 1 1 d . . . . .
N3 N 1.2855(12) 0.3480(3) 0.4851(2) 0.0385(15) Uani 1 1 d . . . . .
N4 N 1.3640(11) 0.2868(3) 0.4638(2) 0.0315(13) Uani 1 1 d . . . . .
O1 O 0.2661(9) 0.0657(2) 0.66241(19) 0.0324(12) Uani 1 1 d . . . . .
O2 O 0.7028(10) 0.3360(2) 0.7641(2) 0.0391(12) Uani 1 1 d . . . . .
O3 O 0.1021(12) 0.5884(2) 0.6335(2) 0.0520(15) Uani 1 1 d . . . . .
O4 O -0.1574(10) 0.4868(3) 0.6001(2) 0.0547(16) Uani 1 1 d . . . . .
O5 O 0.2241(11) -0.0119(3) 0.5679(3) 0.0499(15) Uani 1 1 d D . . . .
O6 O -0.2758(11) -0.0627(3) 0.5333(3) 0.0503(15) Uani 1 1 d D . . . .
S1 S 0.0978(4) 0.51876(8) 0.61094(8) 0.0366(5) Uani 1 1 d . . . . .
H5A H 0.270(16) 0.011(4) 0.595(2) 0.055 Uiso 1 1 d D U . . .
H6A H -0.425(8) -0.058(4) 0.547(3) 0.055 Uiso 1 1 d D U . . .
H5B H 0.075(7) -0.027(4) 0.559(3) 0.055 Uiso 1 1 d D U . . .
H6B H -0.257(17) -0.037(4) 0.506(2) 0.055 Uiso 1 1 d D U . . .

loop_
_atom_site_aniso_label
_atom_site_aniso_U_11
_atom_site_aniso_U_22
_atom_site_aniso_U_33
_atom_site_aniso_U_23
_atom_site_aniso_U_13
_atom_site_aniso_U_12
C22 0.048(5) 0.038(4) 0.040(5) 0.004(3) 0.028(4) -0.004(3)
C1 0.036(4) 0.027(3) 0.029(4) -0.009(3) 0.008(3) 0.007(3)
C21 0.065(6) 0.040(5) 0.080(7) -0.004(4) -0.030(5) 0.015(4)
C2 0.027(3) 0.029(3) 0.023(4) -0.003(3) 0.007(3) -0.007(3)
C3 0.025(3) 0.015(3) 0.033(4) -0.002(3) 0.004(3) -0.007(2)
C4 0.029(3) 0.021(3) 0.023(4) 0.003(3) 0.007(3) 0.005(3)
C5 0.029(4) 0.027(3) 0.022(4) 0.005(3) 0.004(3) 0.000(3)
C6 0.034(4) 0.013(3) 0.036(4) 0.000(3) 0.009(3) -0.003(2)
C7 0.032(4) 0.021(3) 0.032(4) -0.006(3) 0.012(3) -0.002(3)
C8 0.028(3) 0.021(3) 0.033(4) -0.002(3) 0.008(3) 0.000(2)
C9 0.032(4) 0.018(3) 0.028(4) -0.004(3) 0.003(3) -0.004(3)
C10 0.025(3) 0.023(3) 0.030(4) -0.009(3) 0.013(3) 0.000(3)
C11 0.036(4) 0.024(3) 0.036(4) -0.002(3) 0.009(3) 0.003(3)
C12 0.042(4) 0.027(4) 0.032(4) -0.009(3) 0.005(4) -0.006(3)
C13 0.046(4) 0.017(3) 0.036(4) -0.006(3) 0.009(4) 0.002(3)
C14 0.037(4) 0.025(3) 0.037(4) 0.000(3) 0.019(3) 0.002(3)
C15 0.030(4) 0.024(3) 0.034(4) -0.007(3) 0.011(3) 0.000(3)
C16 0.038(4) 0.036(4) 0.032(4) -0.002(3) 0.011(3) 0.002(3)
C17 0.028(3) 0.024(3) 0.025(4) 0.000(3) 0.005(3) -0.008(3)
C18 0.032(4) 0.028(3) 0.035(4) 0.002(3) 0.017(3) -0.003(3)
C19 0.042(4) 0.029(4) 0.047(5) 0.008(3) 0.013(4) 0.001(3)
C20 0.047(5) 0.049(5) 0.044(5) -0.011(4) 0.007(4) -0.004(4)
F1 0.095(4) 0.085(4) 0.051(3) -0.013(3) 0.010(3) -0.033(3)
N1 0.032(3) 0.027(3) 0.024(3) 0.006(2) 0.021(3) -0.002(2)
N2 0.045(4) 0.021(3) 0.040(4) -0.008(2) 0.018(3) -0.006(2)
N3 0.056(4) 0.020(3) 0.040(4) -0.003(3) 0.020(3) -0.004(3)
N4 0.033(3) 0.026(3) 0.036(4) -0.001(2) 0.013(3) -0.002(2)
O1 0.046(3) 0.016(2) 0.036(3) 0.0058(19) 0.016(2) 0.0002(19)
O2 0.047(3) 0.034(3) 0.036(3) -0.006(2) -0.007(3) 0.008(2)
O3 0.081(4) 0.034(3) 0.042(3) -0.001(2) 0.023(3) 0.013(3)
O4 0.030(3) 0.064(4) 0.071(4) 0.031(3) 0.010(3) -0.004(2)
O5 0.043(3) 0.044(3) 0.064(4) -0.018(3) 0.017(3) -0.012(3)
O6 0.051(4) 0.030(3) 0.071(5) -0.002(3) 0.027(3) 0.002(2)
S1 0.0385(10) 0.0297(9) 0.0423(12) 0.0057(8) 0.0205(8) 0.0055(7)

loop_
_atom_type_symbol
_atom_type_description
_atom_type_scat_dispersion_real
_atom_type_scat_dispersion_imag
_atom_type_scat_source
C C 0.0181 0.0091 'International Tables Vol C Tables 4.2.6.8 and 6.1.1.4'
H H 0.0000 0.0000 'International Tables Vol C Tables 4.2.6.8 and 6.1.1.4'
N N 0.0311 0.0180 'International Tables Vol C Tables 4.2.6.8 and 6.1.1.4'
O O 0.0492 0.0322 'International Tables Vol C Tables 4.2.6.8 and 6.1.1.4'
F F 0.0727 0.0534 'International Tables Vol C Tables 4.2.6.8 and 6.1.1.4'
S S 0.3331 0.5567 'International Tables Vol C Tables 4.2.6.8 and 6.1.1.4'

loop_
_geom_angle_atom_site_label_1
_geom_angle_atom_site_label_2
_geom_angle_atom_site_label_3
_geom_angle
_geom_angle_site_symmetry_1
_geom_angle_site_symmetry_3
_geom_angle_publ_flag
N1 C22 H22A 109.5 . . ?
N1 C22 H22B 109.5 . . ?
H22A C22 H22B 109.5 . . ?
N1 C22 H22C 109.5 . . ?
H22A C22 H22C 109.5 . . ?
H22B C22 H22C 109.5 . . ?
C2 C1 N1 123.8(5) . . ?
C2 C1 H1 118.1 . . ?
N1 C1 H1 118.1 . . ?
O2 C21 H21A 109.5 . . ?
O2 C21 H21B 109.5 . . ?
H21A C21 H21B 109.5 . . ?
O2 C21 H21C 109.5 . . ?
H21A C21 H21C 109.5 . . ?
H21B C21 H21C 109.5 . . ?
C1 C2 C3 117.6(5) . . ?
C1 C2 C10 118.8(5) . . ?
C3 C2 C10 123.4(5) . . ?
C9 C3 C4 119.3(5) . . ?
C9 C3 C2 122.3(5) . . ?
C4 C3 C2 118.4(5) . . ?
C3 C4 C6 119.0(5) . . ?
C3 C4 C5 122.2(5) . . ?
C6 C4 C5 118.8(5) . . ?
O1 C5 N1 119.4(5) . . ?
O1 C5 C4 124.8(6) . . ?
N1 C5 C4 115.8(5) . . ?
C7 C6 C4 120.7(5) . . ?
C7 C6 H6 119.6 . . ?
C4 C6 H6 119.6 . . ?
C6 C7 C8 120.6(6) . . ?
C6 C7 H7 119.7 . . ?
C8 C7 H7 119.7 . . ?
C9 C8 C7 119.4(6) . . ?
C9 C8 C17 121.7(5) . . ?
C7 C8 C17 118.9(5) . . ?
C8 C9 C3 120.8(5) . . ?
C8 C9 H9 119.6 . . ?
C3 C9 H9 119.6 . . ?
C15 C10 C11 119.8(6) . . ?
C15 C10 C2 118.4(6) . . ?
C11 C10 C2 121.6(6) . . ?
O2 C11 C10 116.8(5) . . ?
O2 C11 C12 122.6(6) . . ?
C10 C11 C12 120.5(6) . . ?
C13 C12 C11 118.8(6) . . ?
C13 C12 H12 120.6 . . ?
C11 C12 H12 120.6 . . ?
C12 C13 C14 121.7(6) . . ?
C12 C13 H13 119.2 . . ?
C14 C13 H13 119.2 . . ?
C13 C14 C15 118.7(6) . . ?
C13 C14 S1 122.3(5) . . ?
C15 C14 S1 119.0(6) . . ?
C10 C15 C14 120.4(6) . . ?
C10 C15 H15 119.8 . . ?
C14 C15 H15 119.8 . . ?
S1 C16 H16A 109.5 . . ?
S1 C16 H16B 109.5 . . ?
H16A C16 H16B 109.5 . . ?
S1 C16 H16C 109.5 . . ?
H16A C16 H16C 109.5 . . ?
H16B C16 H16C 109.5 . . ?
N2 C17 C18 107.3(5) . . ?
N2 C17 C8 122.8(5) . . ?
C18 C17 C8 129.9(5) . . ?
N4 C18 C17 104.8(6) . . ?
N4 C18 H18 127.6 . . ?
C17 C18 H18 127.6 . . ?
N4 C19 C20 110.2(6) . . ?
N4 C19 H19A 109.6 . . ?
C20 C19 H19A 109.6 . . ?
N4 C19 H19B 109.6 . . ?
C20 C19 H19B 109.6 . . ?
H19A C19 H19B 108.1 . . ?
F1 C20 C19 109.6(6) . . ?
F1 C20 H20A 109.7 . . ?
C19 C20 H20A 109.7 . . ?
F1 C20 H20B 109.7 . . ?
C19 C20 H20B 109.7 . . ?
H20A C20 H20B 108.2 . . ?
C5 N1 C1 122.1(5) . . ?
C5 N1 C22 118.4(5) . . ?
C1 N1 C22 119.5(5) . . ?
N3 N2 C17 109.1(5) . . ?
N2 N3 N4 106.6(5) . . ?
C18 N4 N3 112.2(5) . . ?
C18 N4 C19 127.8(5) . . ?
N3 N4 C19 120.0(5) . . ?
C11 O2 C21 117.7(5) . . ?
H5A O5 H5B 130(9) . . ?
H6A O6 H6B 112(9) . . ?
O4 S1 O3 118.4(3) . . ?
O4 S1 C16 108.0(4) . . ?
O3 S1 C16 108.0(3) . . ?
O4 S1 C14 108.6(3) . . ?
O3 S1 C14 107.1(3) . . ?
C16 S1 C14 106.0(3) . . ?

loop_
_geom_bond_atom_site_label_1
_geom_bond_atom_site_label_2
_geom_bond_distance
_geom_bond_site_symmetry_2
_geom_bond_publ_flag
C22 N1 1.470(8) . ?
C22 H22A 0.9800 . ?
C22 H22B 0.9800 . ?
C22 H22C 0.9800 . ?
C1 C2 1.346(9) . ?
C1 N1 1.392(8) . ?
C1 H1 0.9500 . ?
C21 O2 1.480(9) . ?
C21 H21A 0.9800 . ?
C21 H21B 0.9800 . ?
C21 H21C 0.9800 . ?
C2 C3 1.454(8) . ?
C2 C10 1.509(8) . ?
C3 C9 1.401(8) . ?
C3 C4 1.413(8) . ?
C4 C6 1.417(8) . ?
C4 C5 1.442(8) . ?
C5 O1 1.244(7) . ?
C5 N1 1.382(8) . ?
C6 C7 1.364(8) . ?
C6 H6 0.9500 . ?
C7 C8 1.406(8) . ?
C7 H7 0.9500 . ?
C8 C9 1.393(8) . ?
C8 C17 1.454(8) . ?
C9 H9 0.9500 . ?
C10 C15 1.378(9) . ?
C10 C11 1.386(9) . ?
C11 O2 1.352(8) . ?
C11 C12 1.407(9) . ?
C12 C13 1.370(10) . ?
C12 H12 0.9500 . ?
C13 C14 1.390(10) . ?
C13 H13 0.9500 . ?
C14 C15 1.408(8) . ?
C14 S1 1.750(7) . ?
C15 H15 0.9500 . ?
C16 S1 1.749(7) . ?
C16 H16A 0.9800 . ?
C16 H16B 0.9800 . ?
C16 H16C 0.9800 . ?
C17 N2 1.386(7) . ?
C17 C18 1.386(9) . ?
C18 N4 1.339(8) . ?
C18 H18 0.9500 . ?
C19 N4 1.472(9) . ?
C19 C20 1.487(11) . ?
C19 H19A 0.9900 . ?
C19 H19B 0.9900 . ?
C20 F1 1.389(9) . ?
C20 H20A 0.9900 . ?
C20 H20B 0.9900 . ?
N2 N3 1.321(7) . ?
N3 N4 1.351(7) . ?
O3 S1 1.452(5) . ?
O4 S1 1.428(5) . ?
O5 H5A 0.820(10) . ?
O5 H5B 0.820(10) . ?
O6 H6A 0.822(10) . ?
O6 H6B 0.822(10) . ?

loop_
_geom_torsion_atom_site_label_1
_geom_torsion_atom_site_label_2
_geom_torsion_atom_site_label_3
_geom_torsion_atom_site_label_4
_geom_torsion
_geom_torsion_site_symmetry_1
_geom_torsion_site_symmetry_2
_geom_torsion_site_symmetry_3
_geom_torsion_site_symmetry_4
_geom_torsion_publ_flag
N1 C1 C2 C3 2.3(10) . . . . ?
N1 C1 C2 C10 177.7(6) . . . . ?
C1 C2 C3 C9 178.3(7) . . . . ?
C10 C2 C3 C9 3.0(10) . . . . ?
C1 C2 C3 C4 -2.8(9) . . . . ?
C10 C2 C3 C4 -178.0(6) . . . . ?
C9 C3 C4 C6 1.4(10) . . . . ?
C2 C3 C4 C6 -177.6(6) . . . . ?
C9 C3 C4 C5 -178.7(6) . . . . ?
C2 C3 C4 C5 2.3(10) . . . . ?
C3 C4 C5 O1 178.9(6) . . . . ?
C6 C4 C5 O1 -1.2(10) . . . . ?
C3 C4 C5 N1 -1.2(9) . . . . ?
C6 C4 C5 N1 178.7(6) . . . . ?
C3 C4 C6 C7 0.7(10) . . . . ?
C5 C4 C6 C7 -179.2(6) . . . . ?
C4 C6 C7 C8 -2.9(10) . . . . ?
C6 C7 C8 C9 3.0(10) . . . . ?
C6 C7 C8 C17 -178.2(6) . . . . ?
C7 C8 C9 C3 -0.9(10) . . . . ?
C17 C8 C9 C3 -179.7(6) . . . . ?
C4 C3 C9 C8 -1.3(10) . . . . ?
C2 C3 C9 C8 177.7(6) . . . . ?
C1 C2 C10 C15 -96.7(8) . . . . ?
C3 C2 C10 C15 78.5(8) . . . . ?
C1 C2 C10 C11 79.7(8) . . . . ?
C3 C2 C10 C11 -105.1(8) . . . . ?
C15 C10 C11 O2 179.0(6) . . . . ?
C2 C10 C11 O2 2.6(9) . . . . ?
C15 C10 C11 C12 0.8(9) . . . . ?
C2 C10 C11 C12 -175.6(6) . . . . ?
O2 C11 C12 C13 -180.0(6) . . . . ?
C10 C11 C12 C13 -1.9(10) . . . . ?
C11 C12 C13 C14 2.5(10) . . . . ?
C12 C13 C14 C15 -2.0(10) . . . . ?
C12 C13 C14 S1 178.3(5) . . . . ?
C11 C10 C15 C14 -0.3(9) . . . . ?
C2 C10 C15 C14 176.2(5) . . . . ?
C13 C14 C15 C10 0.9(9) . . . . ?
S1 C14 C15 C10 -179.4(5) . . . . ?
C9 C8 C17 N2 -4.9(10) . . . . ?
C7 C8 C17 N2 176.4(6) . . . . ?
C9 C8 C17 C18 176.1(7) . . . . ?
C7 C8 C17 C18 -2.7(11) . . . . ?
N2 C17 C18 N4 0.9(8) . . . . ?
C8 C17 C18 N4 -180.0(7) . . . . ?
N4 C19 C20 F1 -63.4(7) . . . . ?
O1 C5 N1 C1 -179.5(6) . . . . ?
C4 C5 N1 C1 0.5(9) . . . . ?
O1 C5 N1 C22 -1.7(9) . . . . ?
C4 C5 N1 C22 178.4(6) . . . . ?
C2 C1 N1 C5 -1.2(10) . . . . ?
C2 C1 N1 C22 -179.0(7) . . . . ?
C18 C17 N2 N3 -0.3(8) . . . . ?
C8 C17 N2 N3 -179.5(6) . . . . ?
C17 N2 N3 N4 -0.4(7) . . . . ?
C17 C18 N4 N3 -1.1(8) . . . . ?
C17 C18 N4 C19 -177.9(6) . . . . ?
N2 N3 N4 C18 1.0(8) . . . . ?
N2 N3 N4 C19 178.0(6) . . . . ?
C20 C19 N4 C18 101.4(8) . . . . ?
C20 C19 N4 N3 -75.1(8) . . . . ?
C10 C11 O2 C21 -175.8(7) . . . . ?
C12 C11 O2 C21 2.3(10) . . . . ?
C13 C14 S1 O4 -137.9(6) . . . . ?
C15 C14 S1 O4 42.4(6) . . . . ?
C13 C14 S1 O3 -8.9(7) . . . . ?
C15 C14 S1 O3 171.4(5) . . . . ?
C13 C14 S1 C16 106.2(6) . . . . ?
C15 C14 S1 C16 -73.5(6) . . . . ?
